data_1520163
loop_
_publ_author_name
'Callear, Samantha K.'
'Hursthouse, Michael B.'

_publ_section_title
;
 Glutaric acid 2-imidazolidinone
;
_journal_name_full 'Crystal Structure Report Archive'
_journal_page_first 501
_journal_year 2008
_chemical_formula_sum 'C8 H14 N2 O5'
_chemical_formula_weight 218.21
_chemical_name_systematic
;
Glutaric acid & 2-imidazolidinone
;
_space_group_IT_number 9
_symmetry_cell_setting monoclinic
_symmetry_space_group_name_Hall 'C -2yc'
_symmetry_space_group_name_H-M 'C 1 c 1'
_atom_sites_solution_hydrogens geom
_atom_sites_solution_primary direct
_atom_sites_solution_secondary difmap
_cell_angle_alpha 90.00
_cell_angle_beta 94.012(6)
_cell_angle_gamma 90.00
_cell_formula_units_Z 4
_cell_length_a 5.3007(4)
_cell_length_b 19.374(2)
_cell_length_c 10.0780(9)
_cell_measurement_reflns_used 20712
_cell_measurement_temperature 120(2)
_cell_measurement_theta_max 27.48
_cell_measurement_theta_min 2.91
_cell_volume 1032.43(16)
_computing_cell_refinement 'DENZO (Otwinowski & Minor, 1997) & COLLECT (Hooft, R.W.W., 1998)'
_computing_data_collection 'COLLECT (Hooft, R.W.W., 1998)'
_computing_data_reduction 'DENZO (Otwinowski & Minor, 1997) & COLLECT (Hooft, R.W.W., 1998)'
_computing_structure_refinement 'SHELXL-97 (Sheldrick, 1997)'
_diffrn_ambient_temperature 120(2)
_diffrn_detector_area_resol_mean 9.091
_diffrn_measured_fraction_theta_full 0.997
_diffrn_measured_fraction_theta_max 0.997
_diffrn_measurement_device_type 'Bruker-Nonius 95mm CCD camera on \k-goniostat'
_diffrn_measurement_method '\f & \w scans'
_diffrn_radiation_monochromator graphite
_diffrn_radiation_source 'Bruker-Nonius FR591 rotating anode'
_diffrn_radiation_type MoK\a
_diffrn_radiation_wavelength 0.71073
_diffrn_reflns_av_R_equivalents 0.0563
_diffrn_reflns_av_sigmaI/netI 0.0387
_diffrn_reflns_limit_h_max 6
_diffrn_reflns_limit_h_min -6
_diffrn_reflns_limit_k_max 24
_diffrn_reflns_limit_k_min -24
_diffrn_reflns_limit_l_max 13
_diffrn_reflns_limit_l_min -13
_diffrn_reflns_number 8779
_diffrn_reflns_theta_full 27.45
_diffrn_reflns_theta_max 27.45
_diffrn_reflns_theta_min 2.92
_exptl_absorpt_coefficient_mu 0.117
_exptl_absorpt_correction_T_max 0.9895
_exptl_absorpt_correction_T_min 0.9713
_exptl_absorpt_correction_type multi-scan
_exptl_absorpt_process_details 'SADABS V2.10 (Sheldrick, G.M., 2003)'
_exptl_crystal_colour colourless
_exptl_crystal_density_diffrn 1.404
_exptl_crystal_density_method 'not measured'
_exptl_crystal_description block
_exptl_crystal_F_000 464
_exptl_crystal_size_max 0.25
_exptl_crystal_size_mid 0.20
_exptl_crystal_size_min 0.09
_refine_diff_density_max 0.208
_refine_diff_density_min -0.248
_refine_diff_density_rms 0.052
_refine_ls_abs_structure_details 'Flack H D (1983), Acta Cryst. A39, 876-881'
_refine_ls_abs_structure_Flack -10(10)
_refine_ls_extinction_coef 0.006(4)
_refine_ls_extinction_expression Fc^*^=kFc[1+0.001xFc^2^\l^3^/sin(2\q)]^-1/4^
_refine_ls_extinction_method SHELXL
_refine_ls_goodness_of_fit_ref 1.072
_refine_ls_hydrogen_treatment constr
_refine_ls_matrix_type full
_refine_ls_number_parameters 139
_refine_ls_number_reflns 1186
_refine_ls_number_restraints 2
_refine_ls_restrained_S_all 1.071
_refine_ls_R_factor_all 0.0556
_refine_ls_R_factor_gt 0.0418
_refine_ls_shift/su_max 0.009
_refine_ls_shift/su_mean 0.001
_refine_ls_structure_factor_coef Fsqd
_refine_ls_weighting_details 'calc w=1/[\s^2^(Fo^2^)+(0.0651P)^2^+0.3237P] where P=(Fo^2^+2Fc^2^)/3'
_refine_ls_weighting_scheme calc
_refine_ls_wR_factor_gt 0.1023
_refine_ls_wR_factor_ref 0.1110
_reflns_number_gt 1005
_reflns_number_total 1186
_reflns_threshold_expression >2sigma(I)
_cod_data_source_file eCrystal-501.cif
_cod_data_source_block 07skc0005cc
_cod_depositor_comments
;
Citation :
Callear, Samantha K. and Hursthouse, Michael B. (2008) 
University of Southampton, Crystal Structure Report Archive. 
(doi:10.5258/ecrystals/501)

More at:
http://ecrystals.chem.soton.ac.uk/501/
;
_cod_original_sg_symbol_H-M Cc
_cod_database_code 1520163

loop_
_symmetry_equiv_pos_as_xyz
'x, y, z'
'x, -y, z+1/2'
'x+1/2, y+1/2, z'
'x+1/2, -y+1/2, z+1/2'

loop_
_atom_site_label
_atom_site_type_symbol
_atom_site_fract_x
_atom_site_fract_y
_atom_site_fract_z
_atom_site_U_iso_or_equiv
_atom_site_adp_type
_atom_site_occupancy
_atom_site_symmetry_multiplicity
_atom_site_calc_flag
_atom_site_refinement_flags
_atom_site_disorder_assembly
_atom_site_disorder_group
C1 C -0.4059(6) 0.40824(15) 1.0002(3) 0.0254(7) Uani 1 1 d . . .
C2 C -0.3910(6) 0.44225(16) 0.8670(3) 0.0241(7) Uani 1 1 d . . .
H2A H -0.3662 0.4925 0.8798 0.029 Uiso 1 1 calc R . .
H2B H -0.5526 0.4352 0.8133 0.029 Uiso 1 1 calc R . .
C3 C -0.1740(6) 0.41304(17) 0.7918(3) 0.0266(6) Uani 1 1 d . . .
H3A H -0.0135 0.4190 0.8470 0.032 Uiso 1 1 calc R . .
H3B H -0.2013 0.3629 0.7780 0.032 Uiso 1 1 calc R . .
C4 C -0.1502(6) 0.44746(16) 0.6579(3) 0.0258(6) Uani 1 1 d . . .
H4A H -0.3158 0.4459 0.6061 0.031 Uiso 1 1 calc R . .
H4B H -0.1036 0.4965 0.6719 0.031 Uiso 1 1 calc R . .
C5 C 0.0457(5) 0.41278(15) 0.5797(3) 0.0228(6) Uani 1 1 d . . .
O1A O -0.2623(4) 0.36267(13) 1.0400(2) 0.0369(6) Uani 1 1 d . . .
O1B O -0.5930(4) 0.43159(12) 1.0691(2) 0.0292(5) Uani 1 1 d . . .
H1 H -0.5933 0.4102 1.1416 0.044 Uiso 1 1 calc R . .
O5A O 0.1942(4) 0.36998(13) 0.6275(2) 0.0339(6) Uani 1 1 d . . .
O5B O 0.0410(4) 0.43294(12) 0.4536(2) 0.0292(5) Uani 1 1 d . . .
H5 H 0.1670 0.4167 0.4182 0.044 Uiso 1 1 calc R . .
C22 C -0.4488(5) 0.33005(15) 0.3590(3) 0.0250(6) Uani 1 1 d . . .
C24 C -0.1278(6) 0.24876(17) 0.3686(3) 0.0276(7) Uani 1 1 d . . .
H24A H 0.0448 0.2680 0.3835 0.033 Uiso 1 1 calc R . .
H24B H -0.1177 0.2023 0.3282 0.033 Uiso 1 1 calc R . .
C25 C -0.2635(6) 0.24630(16) 0.4988(3) 0.0287(7) Uani 1 1 d . . .
H25A H -0.3640 0.2035 0.5049 0.034 Uiso 1 1 calc R . .
H25B H -0.1418 0.2498 0.5776 0.034 Uiso 1 1 calc R . .
N21 N -0.4268(5) 0.30739(14) 0.4856(3) 0.0305(6) Uani 1 1 d . . .
H21 H -0.5007 0.3267 0.5518 0.037 Uiso 1 1 calc R . .
N23 N -0.2917(5) 0.29463(14) 0.2855(3) 0.0300(6) Uani 1 1 d . . .
H23 H -0.2877 0.2985 0.1986 0.036 Uiso 1 1 calc R . .
O22 O -0.5974(4) 0.37720(11) 0.3150(2) 0.0289(5) Uani 1 1 d . . .

loop_
_atom_site_aniso_label
_atom_site_aniso_U_11
_atom_site_aniso_U_22
_atom_site_aniso_U_33
_atom_site_aniso_U_23
_atom_site_aniso_U_13
_atom_site_aniso_U_12
C1 0.0242(15) 0.0281(16) 0.0237(15) -0.0027(13) 0.0010(12) -0.0024(13)
C2 0.0269(16) 0.0263(15) 0.0192(14) -0.0001(11) 0.0017(12) -0.0003(12)
C3 0.0266(15) 0.0287(15) 0.0247(15) 0.0023(12) 0.0036(11) 0.0036(13)
C4 0.0264(16) 0.0279(15) 0.0235(15) 0.0005(12) 0.0040(12) 0.0027(13)
C5 0.0231(15) 0.0249(15) 0.0203(14) 0.0012(11) 0.0010(11) 0.0001(12)
O1A 0.0416(14) 0.0428(14) 0.0275(12) 0.0084(10) 0.0099(10) 0.0150(11)
O1B 0.0294(12) 0.0333(12) 0.0258(11) 0.0058(9) 0.0074(9) 0.0041(9)
O5A 0.0332(13) 0.0460(14) 0.0229(10) 0.0051(10) 0.0043(9) 0.0130(10)
O5B 0.0299(13) 0.0362(12) 0.0220(11) 0.0043(9) 0.0052(8) 0.0061(10)
C22 0.0255(15) 0.0255(15) 0.0238(15) -0.0007(12) 0.0012(11) -0.0006(12)
C24 0.0264(15) 0.0300(16) 0.0264(14) 0.0021(13) 0.0013(12) 0.0044(13)
C25 0.0284(16) 0.0286(16) 0.0289(15) 0.0032(13) 0.0004(12) 0.0048(13)
N21 0.0357(15) 0.0313(14) 0.0247(14) 0.0017(11) 0.0036(11) 0.0077(12)
N23 0.0349(15) 0.0323(14) 0.0231(14) 0.0002(10) 0.0035(11) 0.0087(12)
O22 0.0296(11) 0.0333(12) 0.0240(11) 0.0038(9) 0.0042(8) 0.0069(10)

loop_
_atom_type_symbol
_atom_type_description
_atom_type_scat_dispersion_real
_atom_type_scat_dispersion_imag
_atom_type_scat_source
C C 0.0033 0.0000 'International Tables Vol C Tables 4.2.6.8 and 6.1.1.4'
H H 0.0000 0.0000 'International Tables Vol C Tables 4.2.6.8 and 6.1.1.4'
N N 0.0061 0.0000 'International Tables Vol C Tables 4.2.6.8 and 6.1.1.4'
O O 0.0106 0.0000 'International Tables Vol C Tables 4.2.6.8 and 6.1.1.4'

loop_
_geom_angle_atom_site_label_1
_geom_angle_atom_site_label_2
_geom_angle_atom_site_label_3
_geom_angle
_geom_angle_site_symmetry_1
_geom_angle_site_symmetry_3
O1A C1 O1B 123.2(3) . .
O1A C1 C2 122.9(3) . .
O1B C1 C2 113.9(3) . .
C1 C2 C3 111.6(2) . .
C1 C2 H2A 109.3 . .
C3 C2 H2A 109.3 . .
C1 C2 H2B 109.3 . .
C3 C2 H2B 109.3 . .
H2A C2 H2B 108.0 . .
C4 C3 C2 113.0(3) . .
C4 C3 H3A 109.0 . .
C2 C3 H3A 109.0 . .
C4 C3 H3B 109.0 . .
C2 C3 H3B 109.0 . .
H3A C3 H3B 107.8 . .
C5 C4 C3 111.9(2) . .
C5 C4 H4A 109.2 . .
C3 C4 H4A 109.2 . .
C5 C4 H4B 109.2 . .
C3 C4 H4B 109.2 . .
H4A C4 H4B 107.9 . .
O5A C5 O5B 123.1(3) . .
O5A C5 C4 123.2(3) . .
O5B C5 C4 113.7(2) . .
C1 O1B H1 109.5 . .
C5 O5B H5 109.5 . .
O22 C22 N23 124.8(3) . .
O22 C22 N21 125.3(3) . .
N23 C22 N21 109.9(3) . .
N23 C24 C25 102.3(2) . .
N23 C24 H24A 111.3 . .
C25 C24 H24A 111.3 . .
N23 C24 H24B 111.3 . .
C25 C24 H24B 111.3 . .
H24A C24 H24B 109.2 . .
N21 C25 C24 101.9(2) . .
N21 C25 H25A 111.4 . .
C24 C25 H25A 111.4 . .
N21 C25 H25B 111.4 . .
C24 C25 H25B 111.4 . .
H25A C25 H25B 109.3 . .
C22 N21 C25 111.1(2) . .
C22 N21 H21 124.4 . .
C25 N21 H21 124.4 . .
C22 N23 C24 111.1(3) . .
C22 N23 H23 124.4 . .
C24 N23 H23 124.4 . .

loop_
_geom_bond_atom_site_label_1
_geom_bond_atom_site_label_2
_geom_bond_distance
_geom_bond_site_symmetry_2
C1 O1A 1.215(4) .
C1 O1B 1.330(4) .
C1 C2 1.502(4) .
C2 C3 1.529(4) .
C2 H2A 0.9900 .
C2 H2B 0.9900 .
C3 C4 1.519(4) .
C3 H3A 0.9900 .
C3 H3B 0.9900 .
C4 C5 1.505(4) .
C4 H4A 0.9900 .
C4 H4B 0.9900 .
C5 O5A 1.219(4) .
C5 O5B 1.328(4) .
O1B H1 0.8400 .
O5B H5 0.8400 .
C22 O22 1.266(4) .
C22 N23 1.342(4) .
C22 N21 1.346(4) .
C24 N23 1.464(4) .
C24 C25 1.540(4) .
C24 H24A 0.9900 .
C24 H24B 0.9900 .
C25 N21 1.467(4) .
C25 H25A 0.9900 .
C25 H25B 0.9900 .
N21 H21 0.8800 .
N23 H23 0.8800 .

loop_
_geom_hbond_atom_site_label_D
_geom_hbond_atom_site_label_H
_geom_hbond_atom_site_label_A
_geom_hbond_distance_DH
_geom_hbond_distance_HA
_geom_hbond_distance_DA
_geom_hbond_angle_DHA
_geom_hbond_site_symmetry_A
O1B H1 O22 0.84 1.86 2.694(3) 170.5 1_556
O5B H5 O22 0.84 1.85 2.676(3) 169.7 1_655
N21 H21 O5A 0.88 2.02 2.820(3) 150.9 1_455
N23 H23 O1A 0.88 2.04 2.817(3) 147.1 1_554
